data_4034605
loop_
_publ_author_name
'Amer, Mostafa Mahmoud'
'Abas, Hossay'
'Leonard, Daniel J.'
'Ward, John W.'
'Clayden, Jonathan'

_publ_section_title
;
 Amino Acid-Derived trans- N-Chloroformylimidazolidinones: Scalable,
 Stereoselective Synthesis, Structure, and Utility.
;
_journal_issue 11
_journal_name_full 'The Journal of organic chemistry'
_journal_page_first 7199
_journal_page_last 7206
_journal_paper_doi 10.1021/acs.joc.9b00727
_journal_volume 84
_journal_year 2019
_chemical_absolute_configuration ad
_chemical_formula_moiety 'C16 H20 Cl F N2 O2'
_chemical_formula_sum 'C16 H20 Cl F N2 O2'
_chemical_formula_weight 326.79
_space_group_crystal_system orthorhombic
_space_group_IT_number 19
_space_group_name_Hall 'P 2ac 2ab'
_space_group_name_H-M_alt 'P 21 21 21'
_atom_sites_solution_hydrogens geom
_atom_sites_solution_primary dual
_audit_creation_date 2018-04-12
_audit_creation_method
;
Olex2 1.2
(compiled 2018.04.03 svn.r3497 for OlexSys, GUI svn.r5486)
;
_cell_angle_alpha 90
_cell_angle_beta 90
_cell_angle_gamma 90
_cell_formula_units_Z 4
_cell_length_a 5.99270(10)
_cell_length_b 15.8308(3)
_cell_length_c 16.9752(3)
_cell_measurement_reflns_used 4985
_cell_measurement_temperature 100(2)
_cell_measurement_theta_max 27.89
_cell_measurement_theta_min 2.57
_cell_volume 1610.42(5)
_computing_cell_refinement 'SAINT v8.37A (Bruker, 2015)'
_computing_data_collection 'Bruker Apex suite'
_computing_data_reduction 'SAINT v8.37A (Bruker, 2015)'
_computing_molecular_graphics 'Olex2 (Dolomanov et al., 2009)'
_computing_publication_material 'Olex2 (Dolomanov et al., 2009)'
_computing_structure_refinement 'ShelXL (Sheldrick, 2015)'
_computing_structure_solution 'ShelXT (Sheldrick, 2015)'
_diffrn_ambient_temperature 100(2)
_diffrn_detector 'Bruker area detector'
_diffrn_detector_type 'CCD area detector'
_diffrn_measured_fraction_theta_full 0.999
_diffrn_measured_fraction_theta_max 0.999
_diffrn_measurement_device 'Bruker Apex II kappa CCD area detector'
_diffrn_measurement_device_type 'Bruker APEX-II CCD'
_diffrn_measurement_method '\f and \w scans'
_diffrn_radiation_monochromator graphite
_diffrn_radiation_type MoK\a
_diffrn_radiation_wavelength 0.71073
_diffrn_reflns_av_R_equivalents 0.0341
_diffrn_reflns_av_unetI/netI 0.0323
_diffrn_reflns_Laue_measured_fraction_full 0.999
_diffrn_reflns_Laue_measured_fraction_max 0.999
_diffrn_reflns_limit_h_max 7
_diffrn_reflns_limit_h_min -7
_diffrn_reflns_limit_k_max 20
_diffrn_reflns_limit_k_min -20
_diffrn_reflns_limit_l_max 22
_diffrn_reflns_limit_l_min -21
_diffrn_reflns_number 14947
_diffrn_reflns_point_group_measured_fraction_full 1.000
_diffrn_reflns_point_group_measured_fraction_max 0.999
_diffrn_reflns_theta_full 25.242
_diffrn_reflns_theta_max 27.959
_diffrn_reflns_theta_min 2.400
_diffrn_source 'fine-focus sealed tube'
_diffrn_standards_number 0
_exptl_absorpt_coefficient_mu 0.256
_exptl_absorpt_correction_T_max 0.7456
_exptl_absorpt_correction_T_min 0.5884
_exptl_absorpt_correction_type multi-scan
_exptl_absorpt_process_details
'SADABS-2014/5 (Bruker,2014/5) was used for absorption correction. wR2(int) was 0.0798 before and 0.0465 after correction. The Ratio of minimum to maximum transmission is 0.7892. The \l/2 correction factor is Not present.'
_exptl_crystal_colour colourless
_exptl_crystal_colour_primary colourless
_exptl_crystal_density_diffrn 1.348
_exptl_crystal_description block
_exptl_crystal_F_000 688
_exptl_crystal_size_max 0.439
_exptl_crystal_size_mid 0.351
_exptl_crystal_size_min 0.21
_refine_diff_density_max 0.349
_refine_diff_density_min -0.421
_refine_diff_density_rms 0.053
_refine_ls_abs_structure_details
;
 Flack x determined using 1421 quotients [(I+)-(I-)]/[(I+)+(I-)]
 (Parsons, Flack and Wagner, Acta Cryst. B69 (2013) 249-259).
;
_refine_ls_abs_structure_Flack 0.02(3)
_refine_ls_extinction_method none
_refine_ls_goodness_of_fit_ref 1.043
_refine_ls_hydrogen_treatment constr
_refine_ls_matrix_type full
_refine_ls_number_parameters 203
_refine_ls_number_reflns 3864
_refine_ls_number_restraints 0
_refine_ls_restrained_S_all 1.043
_refine_ls_R_factor_all 0.0401
_refine_ls_R_factor_gt 0.0360
_refine_ls_shift/su_max 0.001
_refine_ls_shift/su_mean 0.000
_refine_ls_structure_factor_coef Fsqd
_refine_ls_weighting_details 'w=1/[\s^2^(Fo^2^)+(0.0429P)^2^+0.8771P] where P=(Fo^2^+2Fc^2^)/3'
_refine_ls_weighting_scheme calc
_refine_ls_wR_factor_gt 0.0915
_refine_ls_wR_factor_ref 0.0938
_reflns_Friedel_coverage 0.728
_reflns_Friedel_fraction_full 1.000
_reflns_Friedel_fraction_max 0.999
_reflns_number_gt 3577
_reflns_number_total 3864
_reflns_threshold_expression 'I > 2\s(I)'
_cod_data_source_file jo9b00727_si_002.cif
_cod_data_source_block testo1_compound_2d
_cod_database_code 4034605
_shelx_shelxl_version_number 2017/1
_shelx_space_group_comment
;
The symmetry employed for this shelxl refinement is uniquely defined
by the following loop, which should always be used as a source of
symmetry information in preference to the above space-group names.
They are only intended as comments.
;
_shelx_estimated_absorpt_t_max 0.948
_shelx_estimated_absorpt_t_min 0.896
_olex2_refinement_description
;
1. Fixed Uiso
 At 1.2 times of:
  All C(H) groups, All C(H,H) groups
 At 1.5 times of:
  All C(H,H,H) groups
2.a Ternary CH refined with riding coordinates:
 C1(H1), C2(H2)
2.b Secondary CH2 refined with riding coordinates:
 C10(H10A,H10B)
2.c Aromatic/amide H refined with riding coordinates:
 C12(H12), C14(H14), C15(H15), C16(H16)
2.d Idealised Me refined as rotating group:
 C4(H4A,H4B,H4C), C6(H6A,H6B,H6C), C7(H7A,H7B,H7C), C8(H8A,H8B,H8C)
;
_olex2_submission_special_instructions 'No special instructions were received'

loop_
_space_group_symop_operation_xyz
'x, y, z'
'-x+1/2, -y, z+1/2'
'-x, y+1/2, -z+1/2'
'x+1/2, -y+1/2, -z'

loop_
_atom_site_label
_atom_site_type_symbol
_atom_site_fract_x
_atom_site_fract_y
_atom_site_fract_z
_atom_site_U_iso_or_equiv
_atom_site_adp_type
_atom_site_occupancy
_atom_site_site_symmetry_order
_atom_site_calc_flag
_atom_site_refinement_flags_posn
Cl1 Cl 0.35516(12) 0.59066(4) 0.23456(4) 0.02261(16) Uani 1 1 d .
F1 F -0.1234(3) 0.58295(11) 0.48221(10) 0.0292(4) Uani 1 1 d .
O1 O -0.0325(3) 0.51808(10) 0.23537(11) 0.0144(4) Uani 1 1 d .
O2 O 0.6293(3) 0.28371(12) 0.34807(12) 0.0214(4) Uani 1 1 d .
N1 N 0.2740(4) 0.29526(13) 0.29949(13) 0.0155(4) Uani 1 1 d .
N2 N 0.2764(3) 0.42992(12) 0.25554(13) 0.0134(4) Uani 1 1 d .
C1 C 0.1463(4) 0.35068(13) 0.24858(15) 0.0143(5) Uani 1 1 d .
H1 H -0.007047 0.358976 0.270496 0.017 Uiso 1 1 calc R
C2 C 0.4978(4) 0.41575(15) 0.29084(15) 0.0142(5) Uani 1 1 d .
H2 H 0.617775 0.423847 0.250602 0.017 Uiso 1 1 calc R
C3 C 0.4811(4) 0.32295(16) 0.31454(15) 0.0157(5) Uani 1 1 d .
C4 C 0.1841(5) 0.21828(16) 0.33503(18) 0.0225(6) Uani 1 1 d .
H4A H 0.020943 0.221982 0.337230 0.034 Uiso 1 1 calc GR
H4B H 0.243504 0.211941 0.388483 0.034 Uiso 1 1 calc GR
H4C H 0.227507 0.169338 0.303176 0.034 Uiso 1 1 calc GR
C5 C 0.1318(5) 0.31893(16) 0.16221(16) 0.0176(5) Uani 1 1 d .
C6 C -0.0105(5) 0.23828(18) 0.16062(19) 0.0263(6) Uani 1 1 d .
H6A H 0.069971 0.192505 0.187149 0.040 Uiso 1 1 calc GR
H6B H -0.040232 0.222210 0.105867 0.040 Uiso 1 1 calc GR
H6C H -0.152096 0.248648 0.187845 0.040 Uiso 1 1 calc GR
C7 C 0.3642(5) 0.29975(19) 0.12958(17) 0.0251(6) Uani 1 1 d .
H7A H 0.453757 0.351557 0.129437 0.038 Uiso 1 1 calc GR
H7B H 0.350936 0.278214 0.075661 0.038 Uiso 1 1 calc GR
H7C H 0.436924 0.257198 0.162737 0.038 Uiso 1 1 calc GR
C8 C 0.0183(5) 0.38468(18) 0.10983(17) 0.0225(6) Uani 1 1 d .
H8A H -0.128212 0.398873 0.131828 0.034 Uiso 1 1 calc GR
H8B H -0.000526 0.361631 0.056664 0.034 Uiso 1 1 calc GR
H8C H 0.110719 0.435673 0.107433 0.034 Uiso 1 1 calc GR
C9 C 0.1718(5) 0.50447(15) 0.24478(15) 0.0192(5) Uani 1 1 d .
C10 C 0.5517(4) 0.46625(17) 0.36644(16) 0.0178(5) Uani 1 1 d .
H10A H 0.689582 0.443292 0.390383 0.021 Uiso 1 1 calc R
H10B H 0.580523 0.525878 0.352101 0.021 Uiso 1 1 calc R
C11 C 0.3664(5) 0.46318(16) 0.42645(15) 0.0171(5) Uani 1 1 d .
C12 C 0.2058(5) 0.52688(16) 0.42896(15) 0.0183(5) Uani 1 1 d .
H12 H 0.216741 0.574311 0.394903 0.022 Uiso 1 1 calc R
C13 C 0.0312(5) 0.52031(17) 0.48131(16) 0.0203(5) Uani 1 1 d .
C14 C 0.0067(5) 0.45350(19) 0.53216(17) 0.0254(6) Uani 1 1 d .
H14 H -0.116394 0.450436 0.567312 0.030 Uiso 1 1 calc R
C15 C 0.1680(6) 0.39059(18) 0.53043(17) 0.0273(6) Uani 1 1 d .
H15 H 0.156440 0.343864 0.565316 0.033 Uiso 1 1 calc R
C16 C 0.3455(5) 0.39522(17) 0.47842(16) 0.0229(6) Uani 1 1 d .
H16 H 0.454432 0.351631 0.478058 0.027 Uiso 1 1 calc R

loop_
_atom_site_aniso_label
_atom_site_aniso_U_11
_atom_site_aniso_U_22
_atom_site_aniso_U_33
_atom_site_aniso_U_23
_atom_site_aniso_U_13
_atom_site_aniso_U_12
Cl1 0.0252(3) 0.0195(3) 0.0231(3) 0.0015(3) 0.0036(3) -0.0032(3)
F1 0.0264(9) 0.0344(9) 0.0268(9) -0.0038(8) 0.0037(7) 0.0094(8)
O1 0.0062(7) 0.0123(7) 0.0249(9) -0.0020(7) 0.0058(7) -0.0001(6)
O2 0.0175(9) 0.0200(9) 0.0268(10) 0.0012(8) -0.0027(8) 0.0077(8)
N1 0.0137(10) 0.0137(10) 0.0190(11) 0.0044(8) 0.0003(9) 0.0016(8)
N2 0.0124(9) 0.0122(9) 0.0156(10) 0.0018(8) -0.0013(8) -0.0019(7)
C1 0.0117(10) 0.0120(10) 0.0192(13) 0.0025(9) 0.0002(10) -0.0009(8)
C2 0.0109(11) 0.0159(11) 0.0157(11) 0.0011(9) -0.0010(9) -0.0002(9)
C3 0.0142(12) 0.0168(11) 0.0160(12) -0.0014(10) 0.0017(10) 0.0025(10)
C4 0.0216(14) 0.0165(12) 0.0294(14) 0.0087(11) 0.0007(12) -0.0004(10)
C5 0.0158(12) 0.0186(11) 0.0184(12) -0.0017(10) -0.0018(11) -0.0038(11)
C6 0.0275(16) 0.0220(13) 0.0295(15) -0.0011(11) -0.0028(13) -0.0104(12)
C7 0.0207(13) 0.0325(14) 0.0220(13) -0.0056(12) 0.0020(12) -0.0004(13)
C8 0.0199(13) 0.0279(14) 0.0197(13) 0.0033(11) -0.0055(11) -0.0042(11)
C9 0.0293(14) 0.0142(10) 0.0141(12) 0.0013(9) -0.0016(11) -0.0008(10)
C10 0.0151(11) 0.0187(12) 0.0196(13) -0.0019(10) -0.0035(10) -0.0008(10)
C11 0.0192(12) 0.0182(11) 0.0138(11) -0.0029(9) -0.0042(10) -0.0020(11)
C12 0.0235(13) 0.0172(12) 0.0141(12) -0.0003(10) -0.0038(10) -0.0006(10)
C13 0.0196(13) 0.0242(13) 0.0172(13) -0.0063(10) -0.0041(11) 0.0014(11)
C14 0.0270(15) 0.0319(15) 0.0172(13) -0.0029(11) 0.0056(12) -0.0054(12)
C15 0.0387(17) 0.0246(14) 0.0186(13) 0.0037(11) 0.0026(14) -0.0009(13)
C16 0.0297(14) 0.0200(12) 0.0191(12) 0.0009(10) -0.0032(12) 0.0034(12)

loop_
_atom_type_symbol
_atom_type_description
_atom_type_scat_dispersion_real
_atom_type_scat_dispersion_imag
_atom_type_scat_source
C C 0.0033 0.0016 'International Tables Vol C Tables 4.2.6.8 and 6.1.1.4'
H H 0.0000 0.0000 'International Tables Vol C Tables 4.2.6.8 and 6.1.1.4'
Cl Cl 0.1484 0.1585 'International Tables Vol C Tables 4.2.6.8 and 6.1.1.4'
F F 0.0171 0.0103 'International Tables Vol C Tables 4.2.6.8 and 6.1.1.4'
N N 0.0061 0.0033 'International Tables Vol C Tables 4.2.6.8 and 6.1.1.4'
O O 0.0106 0.0060 'International Tables Vol C Tables 4.2.6.8 and 6.1.1.4'

loop_
_geom_angle_atom_site_label_1
_geom_angle_atom_site_label_2
_geom_angle_atom_site_label_3
_geom_angle
C1 N1 C4 123.8(2)
C3 N1 C1 113.8(2)
C3 N1 C4 122.3(2)
C2 N2 C1 112.17(18)
C9 N2 C1 119.1(2)
C9 N2 C2 127.4(2)
N1 C1 N2 100.79(19)
N1 C1 H1 110.0
N1 C1 C5 113.4(2)
N2 C1 H1 110.0
N2 C1 C5 112.26(19)
C5 C1 H1 110.0
N2 C2 H2 110.5
N2 C2 C3 101.23(19)
N2 C2 C10 116.6(2)
C3 C2 H2 110.5
C3 C2 C10 107.0(2)
C10 C2 H2 110.5
O2 C3 N1 126.5(2)
O2 C3 C2 124.3(2)
N1 C3 C2 109.0(2)
N1 C4 H4A 109.5
N1 C4 H4B 109.5
N1 C4 H4C 109.5
H4A C4 H4B 109.5
H4A C4 H4C 109.5
H4B C4 H4C 109.5
C6 C5 C1 108.5(2)
C7 C5 C1 110.8(2)
C7 C5 C6 109.5(2)
C8 C5 C1 110.7(2)
C8 C5 C6 108.0(2)
C8 C5 C7 109.3(2)
C5 C6 H6A 109.5
C5 C6 H6B 109.5
C5 C6 H6C 109.5
H6A C6 H6B 109.5
H6A C6 H6C 109.5
H6B C6 H6C 109.5
C5 C7 H7A 109.5
C5 C7 H7B 109.5
C5 C7 H7C 109.5
H7A C7 H7B 109.5
H7A C7 H7C 109.5
H7B C7 H7C 109.5
C5 C8 H8A 109.5
C5 C8 H8B 109.5
C5 C8 H8C 109.5
H8A C8 H8B 109.5
H8A C8 H8C 109.5
H8B C8 H8C 109.5
O1 C9 Cl1 117.64(18)
O1 C9 N2 128.4(2)
N2 C9 Cl1 113.7(2)
C2 C10 H10A 109.0
C2 C10 H10B 109.0
H10A C10 H10B 107.8
C11 C10 C2 113.0(2)
C11 C10 H10A 109.0
C11 C10 H10B 109.0
C12 C11 C10 120.4(2)
C12 C11 C16 118.4(3)
C16 C11 C10 121.2(2)
C11 C12 H12 120.3
C13 C12 C11 119.3(2)
C13 C12 H12 120.3
F1 C13 C12 118.1(2)
F1 C13 C14 118.9(3)
C14 C13 C12 123.0(3)
C13 C14 H14 121.1
C13 C14 C15 117.7(3)
C15 C14 H14 121.1
C14 C15 H15 119.7
C16 C15 C14 120.7(3)
C16 C15 H15 119.7
C11 C16 H16 119.6
C15 C16 C11 120.8(3)
C15 C16 H16 119.6

loop_
_geom_bond_atom_site_label_1
_geom_bond_atom_site_label_2
_geom_bond_distance
Cl1 C9 1.760(3)
F1 C13 1.357(3)
O1 C9 1.254(3)
O2 C3 1.224(3)
N1 C1 1.450(3)
N1 C3 1.341(3)
N1 C4 1.463(3)
N2 C1 1.482(3)
N2 C2 1.473(3)
N2 C9 1.349(3)
C1 H1 1.0000
C1 C5 1.552(4)
C2 H2 1.0000
C2 C3 1.527(3)
C2 C10 1.546(4)
C4 H4A 0.9800
C4 H4B 0.9800
C4 H4C 0.9800
C5 C6 1.536(3)
C5 C7 1.529(4)
C5 C8 1.529(4)
C6 H6A 0.9800
C6 H6B 0.9800
C6 H6C 0.9800
C7 H7A 0.9800
C7 H7B 0.9800
C7 H7C 0.9800
C8 H8A 0.9800
C8 H8B 0.9800
C8 H8C 0.9800
C10 H10A 0.9900
C10 H10B 0.9900
C10 C11 1.508(4)
C11 C12 1.395(4)
C11 C16 1.397(4)
C12 H12 0.9500
C12 C13 1.377(4)
C13 C14 1.373(4)
C14 H14 0.9500
C14 C15 1.388(4)
C15 H15 0.9500
C15 C16 1.384(4)
C16 H16 0.9500
